data_7713081
loop_
_publ_author_name
'Ghosh, Kowsik'
'Ovchinnikov, Alexander'
'Baitinger, Michael'
'Krnel, Mitja'
'Burkhardt, Ulrich'
'Grin, Yuri'
'Bobev, Svilen'

_publ_section_title
;
 Lithium metal atoms fill vacancies in the germanium network of a type-I
 clathrate: Synthesis and structural characterization of Ba8Li5Ge41
;
_journal_name_full 'Dalton Transactions'
_journal_paper_doi 10.1039/D3DT01168B
_journal_year 2023
_chemical_formula_moiety 'C46 H48 N4 O2 Zn2'
_chemical_formula_sum 'C46 H48 N4 O2 Zn2'
_chemical_formula_weight 819.62
_space_group_crystal_system triclinic
_space_group_IT_number 2
_space_group_name_Hall '-P 1'
_space_group_name_H-M_alt 'P -1'
_atom_sites_solution_hydrogens geom
_atom_sites_solution_primary dual
_audit_creation_date 2022-06-21
_audit_creation_method
;
Olex2 1.5
(compiled 2022.04.07 svn.rca3783a0 for OlexSys, GUI svn.r6498)
;
_audit_update_record
;
2022-06-27 deposited with the CCDC.	2023-05-17 downloaded from the CCDC.
;
_cell_angle_alpha 97.970(4)
_cell_angle_beta 99.773(4)
_cell_angle_gamma 102.037(4)
_cell_formula_units_Z 1
_cell_length_a 8.5813(6)
_cell_length_b 9.6302(7)
_cell_length_c 12.5497(9)
_cell_measurement_reflns_used 9069
_cell_measurement_temperature 110.0(1)
_cell_measurement_theta_max 66.80
_cell_measurement_theta_min 3.63
_cell_volume 983.15(12)
_computing_cell_refinement 'SAINT V8.40B (Bruker, 2016)'
_computing_data_collection 'APEX4 (Bruker, 2021)'
_computing_data_reduction 'SAINT V8.40B (Bruker, 2016)'
_computing_molecular_graphics 'Olex2 1.5 (Dolomanov et al., 2009)'
_computing_publication_material 'Olex2 1.5 (Dolomanov et al., 2009)'
_computing_structure_refinement 'SHELXL 2018/3 (Sheldrick, 2015)'
_computing_structure_solution 'SHELXT  (Sheldrick, 2015)'
_diffrn_ambient_temperature 110.0(1)
_diffrn_detector CMOS
_diffrn_detector_area_resol_mean '1024 x 1024'
_diffrn_detector_type 'Photon 100'
_diffrn_measured_fraction_theta_full 0.984
_diffrn_measured_fraction_theta_max 0.984
_diffrn_measurement_device '\k-geometry diffractometer'
_diffrn_measurement_device_type 'Bruker D8 VENTURE'
_diffrn_measurement_method '\f and \w scans''
_diffrn_radiation_collimation 'focusing mirrors'
_diffrn_radiation_monochromator 'QUAZAR MX multilayer optics'
_diffrn_radiation_probe x-ray
_diffrn_radiation_type 'Cu K\a~1~'
_diffrn_radiation_wavelength 1.54178
_diffrn_radiation_xray_symbol K-L~3~
_diffrn_reflns_av_R_equivalents 0.1034
_diffrn_reflns_av_unetI/netI 0.0846
_diffrn_reflns_Laue_measured_fraction_full 0.984
_diffrn_reflns_Laue_measured_fraction_max 0.984
_diffrn_reflns_limit_h_max 10
_diffrn_reflns_limit_h_min -10
_diffrn_reflns_limit_k_max 11
_diffrn_reflns_limit_k_min -11
_diffrn_reflns_limit_l_max 14
_diffrn_reflns_limit_l_min -14
_diffrn_reflns_number 11389
_diffrn_reflns_point_group_measured_fraction_full 0.984
_diffrn_reflns_point_group_measured_fraction_max 0.984
_diffrn_reflns_theta_full 66.845
_diffrn_reflns_theta_max 66.845
_diffrn_reflns_theta_min 3.633
_diffrn_source 'sealed X-ray tube'
_diffrn_source_current 1.0
_diffrn_source_power 0.05
_diffrn_source_target Cu
_diffrn_source_type 'high brilliance microfocus sealed tube, Cu'
_diffrn_source_voltage 50.0
_diffrn_standards_number 0
_exptl_absorpt_coefficient_mu 1.836
_exptl_absorpt_correction_T_max 0.7528
_exptl_absorpt_correction_T_min 0.4263
_exptl_absorpt_correction_type multi-scan
_exptl_absorpt_process_details
;
SADABS-2016/2 (Bruker,2016) was used for absorption correction.
wR2(int) was 0.1523 before and 0.1083 after correction.
The Ratio of minimum to maximum transmission is 0.5663.
The \l/2 correction factor is Not present.
;
_exptl_crystal_colour 'clear light colourless'
_exptl_crystal_colour_lustre clear
_exptl_crystal_colour_modifier light
_exptl_crystal_colour_primary colourless
_exptl_crystal_density_diffrn 1.384
_exptl_crystal_description plate
_exptl_crystal_F_000 428
_exptl_crystal_recrystallization_method 'The material was recrystallised from DCM by slow evaporation'
_exptl_crystal_size_max 0.12
_exptl_crystal_size_mid 0.08
_exptl_crystal_size_min 0.04
_refine_diff_density_max 1.047
_refine_diff_density_min -1.181
_refine_diff_density_rms 0.178
_refine_ls_extinction_method none
_refine_ls_goodness_of_fit_ref 1.069
_refine_ls_hydrogen_treatment constr
_refine_ls_matrix_type full
_refine_ls_number_parameters 245
_refine_ls_number_reflns 3446
_refine_ls_number_restraints 0
_refine_ls_restrained_S_all 1.069
_refine_ls_R_factor_all 0.1420
_refine_ls_R_factor_gt 0.1186
_refine_ls_shift/su_max 0.000
_refine_ls_shift/su_mean 0.000
_refine_ls_structure_factor_coef Fsqd
_refine_ls_weighting_details 'w=1/[\s^2^(Fo^2^)+(0.1879P)^2^+6.1698P] where P=(Fo^2^+2Fc^2^)/3'
_refine_ls_weighting_scheme calc
_refine_ls_wR_factor_gt 0.3100
_refine_ls_wR_factor_ref 0.3283
_reflns_Friedel_coverage 0.000
_reflns_number_gt 2739
_reflns_number_total 3446
_reflns_threshold_expression 'I > 2\s(I)'
_cod_data_source_file d3dt01168b2.cif
_cod_data_source_block compound_5c
_cod_database_code 7713081
_shelx_shelxl_version_number 2018/3
_shelx_space_group_comment
;
The symmetry employed for this shelxl refinement is uniquely defined
by the following loop, which should always be used as a source of
symmetry information in preference to the above space-group names.
They are only intended as comments.
;
_shelx_estimated_absorpt_t_max 0.930
_shelx_estimated_absorpt_t_min 0.810
_olex2_refinement_description
;
1. Fixed Uiso
 At 1.2 times of:
  All C(H) groups, All C(H,H) groups
 At 1.5 times of:
  All C(H,H,H) groups
2.a Secondary CH2 refined with riding coordinates:
 C8(H8A,H8B), C9(H9A,H9B), C10(H10A,H10B), C11(H11A,H11B), C12(H12A,H12B)
2.b Aromatic/amide H refined with riding coordinates:
 C3(H3), C3'(H3'), C4(H4), C4'(H4'), C5(H5), C5'(H5'), C6(H6), C6'(H6'),
 C8'(H8'), C9'(H9'), C10'(H10')
2.c Idealised Me refined as rotating group:
 C13(H13A,H13B,H13C)
;
_olex2_submission_special_instructions 'No special instructions were received'

loop_
_space_group_symop_operation_xyz
'x, y, z'
'-x, -y, -z'

loop_
_atom_site_label
_atom_site_type_symbol
_atom_site_fract_x
_atom_site_fract_y
_atom_site_fract_z
_atom_site_U_iso_or_equiv
_atom_site_adp_type
_atom_site_occupancy
_atom_site_site_symmetry_order
_atom_site_calc_flag
_atom_site_refinement_flags_posn
_atom_site_refinement_flags_adp
_atom_site_refinement_flags_occupancy
_atom_site_disorder_assembly
_atom_site_disorder_group
Zn1 Zn 0.59023(14) 0.42194(12) 0.07593(10) 0.0392(5) Uani 1 1 d . . . . .
O1 O 0.6162(7) 0.6278(6) 0.0439(5) 0.0409(14) Uani 1 1 d . . . . .
N1 N 0.4932(9) 0.5107(7) 0.2029(6) 0.0394(16) Uani 1 1 d . . . . .
N2 N 0.3077(9) 0.3153(8) 0.2294(6) 0.0425(17) Uani 1 1 d . . . . .
C1 C 0.5593(11) 0.6625(10) 0.2237(8) 0.045(2) Uani 1 1 d . . . . .
C1' C 0.2355(10) 0.5450(9) 0.2557(7) 0.0382(18) Uani 1 1 d . . . . .
C2 C 0.6245(11) 0.7187(10) 0.1383(8) 0.044(2) Uani 1 1 d . . . . .
C2' C 0.2112(10) 0.5790(9) 0.3642(8) 0.041(2) Uani 1 1 d . . . . .
C3 C 0.7001(12) 0.8659(10) 0.1558(9) 0.048(2) Uani 1 1 d . . . . .
H3 H 0.744610 0.905063 0.098967 0.058 Uiso 1 1 calc R U . . .
C3' C 0.2899(11) 0.5277(9) 0.4549(8) 0.042(2) Uani 1 1 d . . . . .
H3' H 0.362775 0.468175 0.442519 0.050 Uiso 1 1 calc R U . . .
C4 C 0.7109(11) 0.9542(9) 0.2532(9) 0.048(2) Uani 1 1 d . . . . .
H4 H 0.757929 1.054627 0.262024 0.057 Uiso 1 1 calc R U . . .
C4' C 0.2650(12) 0.5602(10) 0.5576(8) 0.049(2) Uani 1 1 d . . . . .
H4' H 0.318388 0.523757 0.616383 0.059 Uiso 1 1 calc R U . . .
C5 C 0.6533(12) 0.8984(10) 0.3402(9) 0.050(2) Uani 1 1 d . . . . .
H5 H 0.666618 0.958825 0.409290 0.060 Uiso 1 1 calc R U . . .
C5' C 0.1560(12) 0.6512(10) 0.5761(8) 0.049(2) Uani 1 1 d . . . . .
H5' H 0.138729 0.676803 0.648286 0.059 Uiso 1 1 calc R U . . .
C6 C 0.5766(11) 0.7533(10) 0.3234(9) 0.046(2) Uani 1 1 d . . . . .
H6 H 0.534870 0.714976 0.381351 0.055 Uiso 1 1 calc R U . . .
C6' C 0.0764(12) 0.7017(10) 0.4911(9) 0.050(2) Uani 1 1 d . . . . .
H6' H 0.004956 0.761963 0.505397 0.060 Uiso 1 1 calc R U . . .
C7 C 0.3554(11) 0.4575(10) 0.2301(7) 0.042(2) Uani 1 1 d . . . . .
C7' C 0.0984(11) 0.6660(9) 0.3832(8) 0.043(2) Uani 1 1 d . . . . .
C8 C 0.4120(11) 0.2128(9) 0.2135(8) 0.043(2) Uani 1 1 d . . . . .
H8A H 0.524584 0.253186 0.255931 0.051 Uiso 1 1 calc R U . . .
H8B H 0.414371 0.185504 0.134863 0.051 Uiso 1 1 calc R U . . .
C8' C 0.0148(12) 0.7127(9) 0.2936(8) 0.046(2) Uani 1 1 d . . . . .
H8' H -0.060400 0.770211 0.305143 0.056 Uiso 1 1 calc R U . . .
C9 C 0.1455(11) 0.2416(10) 0.2431(9) 0.048(2) Uani 1 1 d . . . . .
H9A H 0.058225 0.261661 0.189297 0.057 Uiso 1 1 calc R U . . .
H9B H 0.129411 0.271935 0.318342 0.057 Uiso 1 1 calc R U . . .
C9' C 0.0412(12) 0.6759(9) 0.1896(9) 0.048(2) Uani 1 1 d . . . . .
H9' H -0.017533 0.706043 0.129366 0.058 Uiso 1 1 calc R U . . .
C10 C 0.1480(12) 0.0836(10) 0.2224(10) 0.053(2) Uani 1 1 d . . . . .
H10A H 0.107101 0.040346 0.143628 0.064 Uiso 1 1 calc R U . . .
H10B H 0.081309 0.028685 0.266675 0.064 Uiso 1 1 calc R U . . .
C10' C 0.1530(11) 0.5953(10) 0.1727(8) 0.044(2) Uani 1 1 d . . . . .
H10' H 0.173029 0.574127 0.100720 0.053 Uiso 1 1 calc R U . . .
C11 C 0.3262(13) 0.0858(11) 0.2577(10) 0.057(3) Uani 1 1 d . . . . .
H11A H 0.350197 -0.005215 0.225327 0.068 Uiso 1 1 calc R U . . .
H11B H 0.358846 0.100514 0.338797 0.068 Uiso 1 1 calc R U . . .
C12 C 0.7565(12) 0.3061(10) 0.0865(8) 0.045(2) Uani 1 1 d . . . . .
H12A H 0.859755 0.366920 0.077090 0.054 Uiso 1 1 calc R U . . .
H12B H 0.775459 0.284530 0.161882 0.054 Uiso 1 1 calc R U . . .
C13 C 0.7194(13) 0.1652(9) 0.0062(9) 0.051(2) Uani 1 1 d . . . . .
H13A H 0.619209 0.101872 0.015607 0.076 Uiso 1 1 calc R U . . .
H13B H 0.809730 0.118031 0.020011 0.076 Uiso 1 1 calc R U . . .
H13C H 0.705132 0.184365 -0.069108 0.076 Uiso 1 1 calc R U . . .

loop_
_atom_site_aniso_label
_atom_site_aniso_U_11
_atom_site_aniso_U_22
_atom_site_aniso_U_33
_atom_site_aniso_U_23
_atom_site_aniso_U_13
_atom_site_aniso_U_12
Zn1 0.0371(7) 0.0367(7) 0.0457(8) 0.0081(5) 0.0128(5) 0.0094(5)
O1 0.041(3) 0.029(3) 0.051(4) 0.005(2) 0.013(3) 0.004(2)
N1 0.040(4) 0.034(3) 0.045(4) 0.009(3) 0.015(3) 0.005(3)
N2 0.037(4) 0.039(4) 0.053(5) 0.005(3) 0.019(3) 0.006(3)
C1 0.035(4) 0.042(5) 0.053(6) 0.002(4) 0.009(4) 0.001(4)
C1' 0.036(4) 0.030(4) 0.046(5) 0.002(3) 0.013(4) 0.000(3)
C2 0.035(4) 0.038(4) 0.054(6) 0.008(4) 0.007(4) 0.003(4)
C2' 0.034(4) 0.037(4) 0.049(5) 0.000(4) 0.013(4) 0.003(4)
C3 0.048(5) 0.037(4) 0.062(6) 0.012(4) 0.012(4) 0.011(4)
C3' 0.044(5) 0.034(4) 0.046(5) 0.001(4) 0.007(4) 0.013(4)
C4 0.033(4) 0.033(4) 0.072(7) 0.006(4) 0.003(4) 0.005(4)
C4' 0.050(5) 0.044(5) 0.049(6) 0.011(4) 0.005(4) 0.006(4)
C5 0.042(5) 0.043(5) 0.065(6) 0.000(4) 0.010(4) 0.014(4)
C5' 0.049(5) 0.042(5) 0.049(6) -0.003(4) 0.013(4) 0.001(4)
C6 0.036(4) 0.041(5) 0.061(6) 0.003(4) 0.016(4) 0.006(4)
C6' 0.052(5) 0.041(5) 0.057(6) 0.000(4) 0.015(4) 0.010(4)
C7 0.045(5) 0.042(4) 0.038(5) 0.005(4) 0.012(4) 0.008(4)
C7' 0.042(5) 0.035(4) 0.051(5) 0.001(4) 0.018(4) 0.005(4)
C8 0.041(5) 0.040(4) 0.052(5) 0.007(4) 0.014(4) 0.016(4)
C8' 0.050(5) 0.032(4) 0.054(6) 0.006(4) 0.013(4) 0.003(4)
C9 0.037(5) 0.044(5) 0.061(6) 0.012(4) 0.015(4) -0.001(4)
C9' 0.050(5) 0.034(4) 0.060(6) 0.011(4) 0.011(4) 0.005(4)
C10 0.045(5) 0.040(5) 0.075(7) 0.002(5) 0.020(5) 0.010(4)
C10' 0.042(5) 0.044(5) 0.050(5) 0.007(4) 0.018(4) 0.010(4)
C11 0.050(6) 0.048(5) 0.077(7) 0.013(5) 0.023(5) 0.013(5)
C12 0.047(5) 0.040(4) 0.051(5) 0.012(4) 0.020(4) 0.009(4)
C13 0.054(6) 0.032(4) 0.068(7) 0.013(4) 0.015(5) 0.011(4)

loop_
_atom_type_symbol
_atom_type_description
_atom_type_scat_dispersion_real
_atom_type_scat_dispersion_imag
_atom_type_scat_source
C C 0.0181 0.0091 'International Tables Vol C Tables 4.2.6.8 and 6.1.1.4'
H H 0.0000 0.0000 'International Tables Vol C Tables 4.2.6.8 and 6.1.1.4'
N N 0.0311 0.0180 'International Tables Vol C Tables 4.2.6.8 and 6.1.1.4'
O O 0.0492 0.0322 'International Tables Vol C Tables 4.2.6.8 and 6.1.1.4'
Zn Zn -1.5491 0.6778 'International Tables Vol C Tables 4.2.6.8 and 6.1.1.4'

loop_
_geom_angle_atom_site_label_1
_geom_angle_atom_site_label_2
_geom_angle_atom_site_label_3
_geom_angle
_geom_angle_site_symmetry_1
_geom_angle_site_symmetry_3
_geom_angle_publ_flag
O1 Zn1 Zn1 42.81(16) 2_665 2_665 ?
O1 Zn1 Zn1 42.57(17) . 2_665 ?
O1 Zn1 O1 85.4(2) 2_665 . ?
O1 Zn1 N1 81.0(3) . . ?
O1 Zn1 N1 97.4(3) 2_665 . ?
N1 Zn1 Zn1 88.9(2) . 2_665 ?
C12 Zn1 Zn1 143.1(3) . 2_665 ?
C12 Zn1 O1 127.7(3) . . ?
C12 Zn1 O1 124.3(3) . 2_665 ?
C12 Zn1 N1 127.5(4) . . ?
Zn1 O1 Zn1 94.6(2) 2_665 . ?
C2 O1 Zn1 108.6(5) . . ?
C2 O1 Zn1 119.5(5) . 2_665 ?
C1 N1 Zn1 107.2(6) . . ?
C7 N1 Zn1 127.4(6) . . ?
C7 N1 C1 120.4(8) . . ?
C7 N2 C8 123.8(7) . . ?
C7 N2 C9 124.6(8) . . ?
C9 N2 C8 111.6(7) . . ?
C2 C1 N1 115.7(8) . . ?
C6 C1 N1 124.8(9) . . ?
C6 C1 C2 119.3(8) . . ?
C2' C1' C7 121.4(8) . . ?
C10' C1' C2' 119.9(8) . . ?
C10' C1' C7 118.7(8) . . ?
O1 C2 C1 118.9(8) . . ?
O1 C2 C3 122.4(9) . . ?
C3 C2 C1 118.7(9) . . ?
C1' C2' C3' 123.3(8) . . ?
C1' C2' C7' 118.4(8) . . ?
C3' C2' C7' 118.3(8) . . ?
C2 C3 H3 119.5 . . ?
C4 C3 C2 121.0(10) . . ?
C4 C3 H3 119.5 . . ?
C2' C3' H3' 118.7 . . ?
C4' C3' C2' 122.6(8) . . ?
C4' C3' H3' 118.7 . . ?
C3 C4 H4 119.6 . . ?
C3 C4 C5 120.8(9) . . ?
C5 C4 H4 119.6 . . ?
C3' C4' H4' 120.8 . . ?
C3' C4' C5' 118.5(9) . . ?
C5' C4' H4' 120.8 . . ?
C4 C5 H5 120.7 . . ?
C6 C5 C4 118.6(9) . . ?
C6 C5 H5 120.7 . . ?
C4' C5' H5' 119.6 . . ?
C6' C5' C4' 120.9(9) . . ?
C6' C5' H5' 119.6 . . ?
C1 C6 H6 119.2 . . ?
C5 C6 C1 121.6(10) . . ?
C5 C6 H6 119.2 . . ?
C5' C6' H6' 119.4 . . ?
C5' C6' C7' 121.3(9) . . ?
C7' C6' H6' 119.4 . . ?
N1 C7 N2 120.3(8) . . ?
N1 C7 C1' 123.9(8) . . ?
N2 C7 C1' 115.6(8) . . ?
C6' C7' C2' 118.3(9) . . ?
C6' C7' C8' 122.6(9) . . ?
C8' C7' C2' 119.0(9) . . ?
N2 C8 H8A 111.5 . . ?
N2 C8 H8B 111.5 . . ?
N2 C8 C11 101.5(7) . . ?
H8A C8 H8B 109.3 . . ?
C11 C8 H8A 111.5 . . ?
C11 C8 H8B 111.5 . . ?
C7' C8' H8' 119.7 . . ?
C9' C8' C7' 120.5(9) . . ?
C9' C8' H8' 119.7 . . ?
N2 C9 H9A 111.1 . . ?
N2 C9 H9B 111.1 . . ?
N2 C9 C10 103.3(8) . . ?
H9A C9 H9B 109.1 . . ?
C10 C9 H9A 111.1 . . ?
C10 C9 H9B 111.1 . . ?
C8' C9' H9' 120.0 . . ?
C8' C9' C10' 120.0(9) . . ?
C10' C9' H9' 120.0 . . ?
C9 C10 H10A 111.1 . . ?
C9 C10 H10B 111.1 . . ?
C9 C10 C11 103.4(8) . . ?
H10A C10 H10B 109.0 . . ?
C11 C10 H10A 111.1 . . ?
C11 C10 H10B 111.1 . . ?
C1' C10' C9' 122.1(9) . . ?
C1' C10' H10' 119.0 . . ?
C9' C10' H10' 119.0 . . ?
C8 C11 H11A 111.1 . . ?
C8 C11 H11B 111.1 . . ?
C10 C11 C8 103.3(8) . . ?
C10 C11 H11A 111.1 . . ?
C10 C11 H11B 111.1 . . ?
H11A C11 H11B 109.1 . . ?
Zn1 C12 H12A 108.0 . . ?
Zn1 C12 H12B 108.0 . . ?
H12A C12 H12B 107.2 . . ?
C13 C12 Zn1 117.2(7) . . ?
C13 C12 H12A 108.0 . . ?
C13 C12 H12B 108.0 . . ?
C12 C13 H13A 109.5 . . ?
C12 C13 H13B 109.5 . . ?
C12 C13 H13C 109.5 . . ?
H13A C13 H13B 109.5 . . ?
H13A C13 H13C 109.5 . . ?
H13B C13 H13C 109.5 . . ?

loop_
_geom_bond_atom_site_label_1
_geom_bond_atom_site_label_2
_geom_bond_distance
_geom_bond_site_symmetry_2
_geom_bond_publ_flag
Zn1 Zn1 3.009(2) 2_665 ?
Zn1 O1 2.042(6) 2_665 ?
Zn1 O1 2.051(6) . ?
Zn1 N1 2.082(7) . ?
Zn1 C12 1.985(9) . ?
O1 C2 1.354(11) . ?
N1 C1 1.423(11) . ?
N1 C7 1.307(12) . ?
N2 C7 1.344(12) . ?
N2 C8 1.479(11) . ?
N2 C9 1.474(11) . ?
C1 C2 1.411(14) . ?
C1 C6 1.390(13) . ?
C1' C2' 1.416(13) . ?
C1' C7 1.507(12) . ?
C1' C10' 1.362(14) . ?
C2 C3 1.401(13) . ?
C2' C3' 1.424(13) . ?
C2' C7' 1.435(12) . ?
C3 H3 0.9500 . ?
C3 C4 1.367(14) . ?
C3' H3' 0.9500 . ?
C3' C4' 1.346(14) . ?
C4 H4 0.9500 . ?
C4 C5 1.399(15) . ?
C4' H4' 0.9500 . ?
C4' C5' 1.433(14) . ?
C5 H5 0.9500 . ?
C5 C6 1.385(13) . ?
C5' H5' 0.9500 . ?
C5' C6' 1.369(15) . ?
C6 H6 0.9500 . ?
C6' H6' 0.9500 . ?
C6' C7' 1.404(14) . ?
C7' C8' 1.408(14) . ?
C8 H8A 0.9900 . ?
C8 H8B 0.9900 . ?
C8 C11 1.516(14) . ?
C8' H8' 0.9500 . ?
C8' C9' 1.372(14) . ?
C9 H9A 0.9900 . ?
C9 H9B 0.9900 . ?
C9 C10 1.513(13) . ?
C9' H9' 0.9500 . ?
C9' C10' 1.379(14) . ?
C10 H10A 0.9900 . ?
C10 H10B 0.9900 . ?
C10 C11 1.513(14) . ?
C10' H10' 0.9500 . ?
C11 H11A 0.9900 . ?
C11 H11B 0.9900 . ?
C12 H12A 0.9900 . ?
C12 H12B 0.9900 . ?
C12 C13 1.514(13) . ?
C13 H13A 0.9800 . ?
C13 H13B 0.9800 . ?
C13 H13C 0.9800 . ?

loop_
_geom_torsion_atom_site_label_1
_geom_torsion_atom_site_label_2
_geom_torsion_atom_site_label_3
_geom_torsion_atom_site_label_4
_geom_torsion
_geom_torsion_site_symmetry_1
_geom_torsion_site_symmetry_2
_geom_torsion_site_symmetry_3
_geom_torsion_site_symmetry_4
_geom_torsion_publ_flag
Zn1 O1 C2 C1 -22.2(9) . . . . ?
Zn1 O1 C2 C1 84.6(9) 2_665 . . . ?
Zn1 O1 C2 C3 -97.5(9) 2_665 . . . ?
Zn1 O1 C2 C3 155.8(8) . . . . ?
Zn1 N1 C1 C2 19.3(9) . . . . ?
Zn1 N1 C1 C6 -154.6(8) . . . . ?
Zn1 N1 C7 N2 40.7(12) . . . . ?
Zn1 N1 C7 C1' -134.8(7) . . . . ?
O1 C2 C3 C4 -178.0(8) . . . . ?
N1 C1 C2 O1 1.7(12) . . . . ?
N1 C1 C2 C3 -176.3(8) . . . . ?
N1 C1 C6 C5 175.1(9) . . . . ?
N2 C8 C11 C10 36.4(10) . . . . ?
N2 C9 C10 C11 28.8(11) . . . . ?
C1 N1 C7 N2 -167.8(8) . . . . ?
C1 N1 C7 C1' 16.7(14) . . . . ?
C1 C2 C3 C4 -0.1(14) . . . . ?
C1' C2' C3' C4' -179.6(8) . . . . ?
C1' C2' C7' C6' -179.0(8) . . . . ?
C1' C2' C7' C8' 0.8(12) . . . . ?
C2 C1 C6 C5 1.4(14) . . . . ?
C2 C3 C4 C5 3.0(14) . . . . ?
C2' C1' C7 N1 -109.1(10) . . . . ?
C2' C1' C7 N2 75.2(10) . . . . ?
C2' C1' C10' C9' -1.9(13) . . . . ?
C2' C3' C4' C5' -0.6(14) . . . . ?
C2' C7' C8' C9' -0.2(13) . . . . ?
C3 C4 C5 C6 -3.7(14) . . . . ?
C3' C2' C7' C6' 2.8(12) . . . . ?
C3' C2' C7' C8' -177.5(8) . . . . ?
C3' C4' C5' C6' 1.3(14) . . . . ?
C4 C5 C6 C1 1.5(14) . . . . ?
C4' C5' C6' C7' 0.1(14) . . . . ?
C5' C6' C7' C2' -2.2(14) . . . . ?
C5' C6' C7' C8' 178.1(9) . . . . ?
C6 C1 C2 O1 175.9(8) . . . . ?
C6 C1 C2 C3 -2.1(13) . . . . ?
C6' C7' C8' C9' 179.5(9) . . . . ?
C7 N1 C1 C2 -137.4(9) . . . . ?
C7 N1 C1 C6 48.8(13) . . . . ?
C7 N2 C8 C11 161.5(9) . . . . ?
C7 N2 C9 C10 173.4(9) . . . . ?
C7 C1' C2' C3' -3.5(13) . . . . ?
C7 C1' C2' C7' 178.3(8) . . . . ?
C7 C1' C10' C9' 179.9(8) . . . . ?
C7' C2' C3' C4' -1.5(13) . . . . ?
C7' C8' C9' C10' -1.5(13) . . . . ?
C8 N2 C7 N1 8.4(14) . . . . ?
C8 N2 C7 C1' -175.7(8) . . . . ?
C8 N2 C9 C10 -6.0(11) . . . . ?
C8' C9' C10' C1' 2.6(14) . . . . ?
C9 N2 C7 N1 -170.9(9) . . . . ?
C9 N2 C7 C1' 4.9(13) . . . . ?
C9 N2 C8 C11 -19.0(10) . . . . ?
C9 C10 C11 C8 -41.2(11) . . . . ?
C10' C1' C2' C3' 178.4(8) . . . . ?
C10' C1' C2' C7' 0.3(12) . . . . ?
C10' C1' C7 N1 69.0(12) . . . . ?
C10' C1' C7 N2 -106.7(10) . . . . ?
